data_4123097
loop_
_publ_author_name
'Huang, Wenliang'
'Dulong, Florian'
'Khan, Saeed I.'
'Cantat, Thibault'
'Diaconescu, Paula L.'

_publ_section_title
;
 Bimetallic Cleavage of Aromatic C-H Bonds by Rare-Earth-Metal Complexes.
;
_journal_name_full 'Journal of the American Chemical Society'
_journal_page_first 141208061549006
_journal_paper_doi 10.1021/ja510761j
_journal_year 2014
_chemical_formula_sum 'C26 H46 Fe N2 O Si2 Y'
_chemical_formula_weight 603.59
_chemical_name_systematic
; 
 ? 
;
_space_group_IT_number 2
_symmetry_cell_setting triclinic
_symmetry_space_group_name_Hall '-P 1'
_symmetry_space_group_name_H-M 'P -1'
_atom_sites_solution_hydrogens geom
_atom_sites_solution_primary direct
_atom_sites_solution_secondary difmap
_audit_creation_method SHELXL-97
_cell_angle_alpha 77.348(5)
_cell_angle_beta 87.648(5)
_cell_angle_gamma 88.981(3)
_cell_formula_units_Z 4
_cell_length_a 11.618(6)
_cell_length_b 15.479(6)
_cell_length_c 16.953(7)
_cell_measurement_temperature 100(2)
_cell_volume 2972(2)
_computing_structure_refinement 'SHELXL-97 (Sheldrick, 1997)'
_computing_structure_solution 'SHELXS-97 (Sheldrick, 1990)'
_diffrn_ambient_temperature 100(2)
_diffrn_measured_fraction_theta_full 0.978
_diffrn_measured_fraction_theta_max 0.978
_diffrn_radiation_monochromator graphite
_diffrn_radiation_source 'fine-focus sealed tube'
_diffrn_radiation_type MoK\a
_diffrn_radiation_wavelength 0.71073
_diffrn_reflns_av_R_equivalents 0.0405
_diffrn_reflns_av_sigmaI/netI 0.0699
_diffrn_reflns_limit_h_max 13
_diffrn_reflns_limit_h_min -13
_diffrn_reflns_limit_k_max 18
_diffrn_reflns_limit_k_min -18
_diffrn_reflns_limit_l_max 20
_diffrn_reflns_limit_l_min -20
_diffrn_reflns_number 20307
_diffrn_reflns_theta_full 25.00
_diffrn_reflns_theta_max 25.00
_diffrn_reflns_theta_min 3.57
_exptl_absorpt_coefficient_mu 2.531
_exptl_absorpt_correction_T_max 0.9488
_exptl_absorpt_correction_T_min 0.9189
_exptl_absorpt_correction_type multi-scan
_exptl_absorpt_process_details 'Bruker AXS area detector scaling and absorption correction'
_exptl_crystal_density_diffrn 1.349
_exptl_crystal_density_method 'not measured'
_exptl_crystal_F_000 1268
_exptl_crystal_size_max 0.03
_exptl_crystal_size_mid 0.03
_exptl_crystal_size_min 0.02
_refine_diff_density_max 5.332
_refine_diff_density_min -1.175
_refine_diff_density_rms 0.251
_refine_ls_extinction_method none
_refine_ls_goodness_of_fit_ref 1.770
_refine_ls_hydrogen_treatment constr
_refine_ls_matrix_type full
_refine_ls_number_parameters 615
_refine_ls_number_reflns 10229
_refine_ls_number_restraints 0
_refine_ls_restrained_S_all 1.770
_refine_ls_R_factor_all 0.1156
_refine_ls_R_factor_gt 0.0957
_refine_ls_shift/su_max 0.001
_refine_ls_shift/su_mean 0.000
_refine_ls_structure_factor_coef Fsqd
_refine_ls_weighting_details 'calc w=1/[\s^2^(Fo^2^)+(0.1000P)^2^+0.0000P] where P=(Fo^2^+2Fc^2^)/3'
_refine_ls_weighting_scheme calc
_refine_ls_wR_factor_gt 0.2607
_refine_ls_wR_factor_ref 0.2659
_reflns_number_gt 7885
_reflns_number_total 10229
_reflns_threshold_expression >2sigma(I)
_cod_data_source_file ja510761j_si_001.cif
_cod_data_source_block pld1134sad
_cod_original_sg_symbol_H-M P-1
_cod_database_code 4123097

loop_
_symmetry_equiv_pos_as_xyz
'x, y, z'
'-x, -y, -z'

loop_
_atom_site_label
_atom_site_type_symbol
_atom_site_fract_x
_atom_site_fract_y
_atom_site_fract_z
_atom_site_U_iso_or_equiv
_atom_site_adp_type
_atom_site_occupancy
_atom_site_symmetry_multiplicity
_atom_site_calc_flag
_atom_site_refinement_flags
Y1 Y 0.05208(6) 0.91079(5) 0.95205(5) 0.0188(2) Uani 1 1 d .
Y2 Y 0.45891(6) 0.41402(5) 0.44736(5) 0.0189(2) Uani 1 1 d .
Fe1 Fe -0.05239(10) 0.70828(7) 1.00993(7) 0.0199(3) Uani 1 1 d .
Fe2 Fe 0.56165(9) 0.20882(7) 0.49767(7) 0.0199(3) Uani 1 1 d .
Si1 Si 0.2892(2) 0.83751(15) 1.08050(15) 0.0249(6) Uani 1 1 d .
Si2 Si -0.0749(2) 0.90728(17) 0.75578(15) 0.0291(6) Uani 1 1 d .
Si3 Si 0.6568(2) 0.44287(16) 0.26903(15) 0.0288(6) Uani 1 1 d .
Si4 Si 0.20027(19) 0.33398(15) 0.56611(15) 0.0241(5) Uani 1 1 d .
N1 N 0.1735(6) 0.8173(4) 1.0271(4) 0.0229(15) Uani 1 1 d .
N2 N -0.0565(6) 0.8749(4) 0.8584(4) 0.0240(16) Uani 1 1 d .
N3 N 0.5848(6) 0.3824(4) 0.3542(4) 0.0273(17) Uani 1 1 d .
N4 N 0.3304(6) 0.3196(5) 0.5181(4) 0.0243(16) Uani 1 1 d .
O1 O 0.1962(5) 0.9731(3) 0.8568(3) 0.0246(13) Uani 1 1 d .
O2 O 0.3259(5) 0.4760(4) 0.3498(4) 0.0270(14) Uani 1 1 d .
C1 C 0.2594(8) 0.9166(6) 0.8102(5) 0.029(2) Uani 1 1 d .
H1A H 0.2053 0.8797 0.7885 0.035 Uiso 1 1 calc R
H1B H 0.3141 0.8771 0.8448 0.035 Uiso 1 1 calc R
C2 C 0.3228(12) 0.9787(7) 0.7426(8) 0.071(4) Uani 1 1 d .
H2A H 0.3971 0.9524 0.7286 0.085 Uiso 1 1 calc R
H2B H 0.2762 0.9934 0.6938 0.085 Uiso 1 1 calc R
C3 C 0.3416(10) 1.0569(7) 0.7745(7) 0.055(3) Uani 1 1 d .
H3A H 0.3469 1.1103 0.7300 0.067 Uiso 1 1 calc R
H3B H 0.4138 1.0507 0.8043 0.067 Uiso 1 1 calc R
C4 C 0.2399(8) 1.0640(6) 0.8303(6) 0.032(2) Uani 1 1 d .
H4A H 0.2635 1.0870 0.8772 0.038 Uiso 1 1 calc R
H4B H 0.1802 1.1039 0.8016 0.038 Uiso 1 1 calc R
C5 C 0.2796(7) 0.4178(6) 0.3027(6) 0.029(2) Uani 1 1 d .
H5A H 0.2354 0.3694 0.3385 0.035 Uiso 1 1 calc R
H5B H 0.3428 0.3912 0.2748 0.035 Uiso 1 1 calc R
C6 C 0.2026(9) 0.4726(7) 0.2424(7) 0.045(3) Uani 1 1 d .
H6A H 0.1355 0.4381 0.2330 0.054 Uiso 1 1 calc R
H6B H 0.2448 0.4950 0.1902 0.054 Uiso 1 1 calc R
C7 C 0.1656(9) 0.5475(7) 0.2820(7) 0.044(3) Uani 1 1 d .
H7A H 0.1443 0.6008 0.2411 0.052 Uiso 1 1 calc R
H7B H 0.0994 0.5301 0.3205 0.052 Uiso 1 1 calc R
C8 C 0.2710(8) 0.5639(5) 0.3255(6) 0.029(2) Uani 1 1 d .
H8A H 0.3235 0.6059 0.2892 0.035 Uiso 1 1 calc R
H8B H 0.2493 0.5883 0.3735 0.035 Uiso 1 1 calc R
C9 C 0.1032(7) 0.7430(5) 1.0564(5) 0.0209(18) Uani 1 1 d .
C10 C 0.1092(7) 0.6593(6) 1.0336(5) 0.026(2) Uani 1 1 d .
H10A H 0.1657 0.6423 0.9934 0.032 Uiso 1 1 calc R
C11 C 0.0248(7) 0.6020(6) 1.0820(6) 0.029(2) Uani 1 1 d .
H11A H 0.0125 0.5385 1.0808 0.035 Uiso 1 1 calc R
C12 C -0.0392(7) 0.6502(6) 1.1294(5) 0.029(2) Uani 1 1 d .
H12A H -0.1047 0.6271 1.1679 0.034 Uiso 1 1 calc R
C13 C 0.0076(7) 0.7372(6) 1.1156(5) 0.028(2) Uani 1 1 d .
H13A H -0.0212 0.7861 1.1414 0.034 Uiso 1 1 calc R
C14 C -0.1043(7) 0.7952(5) 0.9018(5) 0.0242(19) Uani 1 1 d .
C15 C -0.0776(7) 0.7059(5) 0.8914(5) 0.0246(19) Uani 1 1 d .
H15A H -0.0185 0.6896 0.8524 0.030 Uiso 1 1 calc R
C16 C -0.1533(7) 0.6462(6) 0.9442(5) 0.028(2) Uani 1 1 d .
H16A H -0.1573 0.5809 0.9484 0.034 Uiso 1 1 calc R
C17 C -0.2221(7) 0.6961(6) 0.9904(6) 0.032(2) Uani 1 1 d .
H17A H -0.2827 0.6716 1.0326 0.039 Uiso 1 1 calc R
C18 C -0.1925(7) 0.7859(6) 0.9648(5) 0.0261(19) Uani 1 1 d .
H18A H -0.2267 0.8353 0.9876 0.031 Uiso 1 1 calc R
C19 C 0.6277(7) 0.2982(5) 0.3935(5) 0.0208(18) Uani 1 1 d .
C20 C 0.5990(7) 0.2125(5) 0.3777(5) 0.0244(19) Uani 1 1 d .
H20A H 0.5431 0.2022 0.3375 0.029 Uiso 1 1 calc R
C21 C 0.6668(7) 0.1467(6) 0.4268(6) 0.030(2) Uani 1 1 d .
H21A H 0.6673 0.0820 0.4271 0.036 Uiso 1 1 calc R
C22 C 0.7339(7) 0.1888(6) 0.4762(5) 0.029(2) Uani 1 1 d .
H22A H 0.7898 0.1588 0.5170 0.034 Uiso 1 1 calc R
C23 C 0.7087(7) 0.2807(5) 0.4561(5) 0.0247(19) Uani 1 1 d .
H23A H 0.7426 0.3262 0.4818 0.030 Uiso 1 1 calc R
C24 C 0.3993(7) 0.2440(5) 0.5453(5) 0.0203(18) Uani 1 1 d .
C25 C 0.3982(7) 0.1599(5) 0.5207(6) 0.026(2) Uani 1 1 d .
H25A H 0.3468 0.1445 0.4800 0.031 Uiso 1 1 calc R
C26 C 0.4797(7) 0.1020(5) 0.5666(5) 0.027(2) Uani 1 1 d .
H26A H 0.4947 0.0390 0.5638 0.032 Uiso 1 1 calc R
C27 C 0.5365(7) 0.1488(6) 0.6170(5) 0.026(2) Uani 1 1 d .
H27A H 0.5979 0.1246 0.6557 0.032 Uiso 1 1 calc R
C28 C 0.4884(7) 0.2372(6) 0.6030(5) 0.0241(19) Uani 1 1 d .
H28A H 0.5126 0.2856 0.6291 0.029 Uiso 1 1 calc R
C29 C 0.3182(8) 0.9590(6) 1.0457(6) 0.034(2) Uani 1 1 d .
H29A H 0.2506 0.9928 1.0585 0.051 Uiso 1 1 calc R
H29B H 0.3345 0.9731 0.9871 0.051 Uiso 1 1 calc R
H29C H 0.3848 0.9744 1.0733 0.051 Uiso 1 1 calc R
C30 C 0.2549(8) 0.8085(6) 1.1920(6) 0.035(2) Uani 1 1 d .
H30A H 0.1817 0.8364 1.2036 0.053 Uiso 1 1 calc R
H30B H 0.3164 0.8297 1.2206 0.053 Uiso 1 1 calc R
H30C H 0.2487 0.7440 1.2101 0.053 Uiso 1 1 calc R
C31 C 0.4281(7) 0.7753(6) 1.0621(6) 0.030(2) Uani 1 1 d .
C32 C 0.4740(8) 0.8078(7) 0.9742(6) 0.040(2) Uani 1 1 d .
H32A H 0.5468 0.7775 0.9662 0.060 Uiso 1 1 calc R
H32B H 0.4867 0.8718 0.9634 0.060 Uiso 1 1 calc R
H32C H 0.4176 0.7949 0.9370 0.060 Uiso 1 1 calc R
C33 C 0.5211(8) 0.7935(7) 1.1182(7) 0.042(3) Uani 1 1 d .
H33A H 0.5916 0.7608 1.1093 0.064 Uiso 1 1 calc R
H33B H 0.4936 0.7743 1.1747 0.064 Uiso 1 1 calc R
H33C H 0.5372 0.8570 1.1065 0.064 Uiso 1 1 calc R
C34 C 0.4070(8) 0.6761(6) 1.0783(7) 0.037(2) Uani 1 1 d .
H34A H 0.4795 0.6452 1.0705 0.056 Uiso 1 1 calc R
H34B H 0.3507 0.6639 1.0407 0.056 Uiso 1 1 calc R
H34C H 0.3771 0.6554 1.1340 0.056 Uiso 1 1 calc R
C35 C -0.0281(9) 1.0260(7) 0.7266(6) 0.046(3) Uani 1 1 d .
H35A H -0.0676 1.0598 0.7624 0.069 Uiso 1 1 calc R
H35B H -0.0477 1.0511 0.6705 0.069 Uiso 1 1 calc R
H35C H 0.0554 1.0290 0.7317 0.069 Uiso 1 1 calc R
C36 C 0.0139(9) 0.8403(8) 0.6944(6) 0.047(3) Uani 1 1 d .
H36A H 0.0951 0.8414 0.7076 0.071 Uiso 1 1 calc R
H36B H 0.0057 0.8657 0.6366 0.071 Uiso 1 1 calc R
H36C H -0.0130 0.7790 0.7070 0.071 Uiso 1 1 calc R
C37 C -0.2311(8) 0.8996(6) 0.7271(6) 0.034(2) Uani 1 1 d .
C38 C -0.2453(9) 0.9547(7) 0.6381(6) 0.046(3) Uani 1 1 d .
H38A H -0.3246 0.9494 0.6220 0.069 Uiso 1 1 calc R
H38B H -0.1918 0.9318 0.6012 0.069 Uiso 1 1 calc R
H38C H -0.2285 1.0170 0.6356 0.069 Uiso 1 1 calc R
C39 C -0.3131(8) 0.9391(7) 0.7820(6) 0.040(2) Uani 1 1 d .
H39A H -0.3920 0.9373 0.7640 0.061 Uiso 1 1 calc R
H39B H -0.2919 1.0007 0.7795 0.061 Uiso 1 1 calc R
H39C H -0.3085 0.9049 0.8377 0.061 Uiso 1 1 calc R
C40 C -0.2641(9) 0.8050(7) 0.7276(8) 0.054(3) Uani 1 1 d .
H40A H -0.3411 0.8045 0.7062 0.081 Uiso 1 1 calc R
H40B H -0.2642 0.7696 0.7832 0.081 Uiso 1 1 calc R
H40C H -0.2082 0.7798 0.6938 0.081 Uiso 1 1 calc R
C41 C 0.5885(8) 0.5562(6) 0.2516(6) 0.035(2) Uani 1 1 d .
H41A H 0.5887 0.5781 0.3016 0.052 Uiso 1 1 calc R
H41B H 0.5090 0.5529 0.2353 0.052 Uiso 1 1 calc R
H41C H 0.6322 0.5966 0.2087 0.052 Uiso 1 1 calc R
C42 C 0.8162(8) 0.4456(6) 0.2819(6) 0.038(2) Uani 1 1 d .
H42A H 0.8332 0.4901 0.3129 0.056 Uiso 1 1 calc R
H42B H 0.8559 0.4609 0.2287 0.056 Uiso 1 1 calc R
H42C H 0.8428 0.3873 0.3110 0.056 Uiso 1 1 calc R
C43 C 0.6421(8) 0.4001(6) 0.1731(5) 0.029(2) Uani 1 1 d .
C44 C 0.5161(8) 0.3793(7) 0.1610(6) 0.041(2) Uani 1 1 d .
H44A H 0.5096 0.3648 0.1079 0.062 Uiso 1 1 calc R
H44B H 0.4675 0.4310 0.1640 0.062 Uiso 1 1 calc R
H44C H 0.4907 0.3288 0.2034 0.062 Uiso 1 1 calc R
C45 C 0.6855(9) 0.4709(6) 0.0997(6) 0.039(2) Uani 1 1 d .
H45A H 0.6844 0.4471 0.0507 0.058 Uiso 1 1 calc R
H45B H 0.7645 0.4873 0.1082 0.058 Uiso 1 1 calc R
H45C H 0.6354 0.5234 0.0935 0.058 Uiso 1 1 calc R
C46 C 0.7180(9) 0.3152(6) 0.1752(6) 0.038(2) Uani 1 1 d .
H46A H 0.7085 0.2940 0.1255 0.057 Uiso 1 1 calc R
H46B H 0.6939 0.2690 0.2221 0.057 Uiso 1 1 calc R
H46C H 0.7990 0.3294 0.1794 0.057 Uiso 1 1 calc R
C47 C 0.1685(8) 0.4557(6) 0.5363(6) 0.033(2) Uani 1 1 d .
H47A H 0.2277 0.4884 0.5568 0.050 Uiso 1 1 calc R
H47B H 0.0928 0.4682 0.5593 0.050 Uiso 1 1 calc R
H47C H 0.1682 0.4741 0.4772 0.050 Uiso 1 1 calc R
C48 C 0.2106(8) 0.2953(7) 0.6787(6) 0.037(2) Uani 1 1 d .
H48A H 0.2866 0.3098 0.6948 0.055 Uiso 1 1 calc R
H48B H 0.1997 0.2311 0.6939 0.055 Uiso 1 1 calc R
H48C H 0.1508 0.3248 0.7060 0.055 Uiso 1 1 calc R
C49 C 0.0699(7) 0.2749(6) 0.5384(5) 0.027(2) Uani 1 1 d .
C50 C 0.0306(8) 0.3166(8) 0.4517(6) 0.045(3) Uani 1 1 d .
H50A H -0.0316 0.2812 0.4380 0.068 Uiso 1 1 calc R
H50B H 0.0957 0.3177 0.4129 0.068 Uiso 1 1 calc R
H50C H 0.0028 0.3772 0.4496 0.068 Uiso 1 1 calc R
C51 C 0.0972(8) 0.1774(6) 0.5407(7) 0.045(3) Uani 1 1 d .
H51A H 0.0288 0.1487 0.5267 0.067 Uiso 1 1 calc R
H51B H 0.1197 0.1480 0.5952 0.067 Uiso 1 1 calc R
H51C H 0.1606 0.1730 0.5018 0.067 Uiso 1 1 calc R
C52 C -0.0313(8) 0.2824(7) 0.5973(6) 0.040(2) Uani 1 1 d .
H52A H -0.0968 0.2491 0.5851 0.060 Uiso 1 1 calc R
H52B H -0.0534 0.3448 0.5916 0.060 Uiso 1 1 calc R
H52C H -0.0084 0.2581 0.6528 0.060 Uiso 1 1 calc R

loop_
_atom_site_aniso_label
_atom_site_aniso_U_11
_atom_site_aniso_U_22
_atom_site_aniso_U_33
_atom_site_aniso_U_23
_atom_site_aniso_U_13
_atom_site_aniso_U_12
Y1 0.0287(5) 0.0093(4) 0.0163(4) 0.0020(3) 0.0004(3) -0.0013(3)
Y2 0.0280(5) 0.0110(4) 0.0153(4) 0.0021(3) 0.0012(3) -0.0001(3)
Fe1 0.0272(7) 0.0100(6) 0.0192(7) 0.0035(5) 0.0015(5) -0.0003(5)
Fe2 0.0262(7) 0.0119(6) 0.0180(7) 0.0037(5) 0.0019(5) -0.0004(5)
Si1 0.0319(13) 0.0145(12) 0.0253(14) 0.0023(10) -0.0033(10) 0.0001(9)
Si2 0.0390(14) 0.0246(14) 0.0206(13) 0.0020(11) -0.0030(10) -0.0013(11)
Si3 0.0424(15) 0.0176(13) 0.0226(14) 0.0026(10) 0.0052(11) 0.0016(10)
Si4 0.0278(13) 0.0161(12) 0.0247(13) 0.0028(10) 0.0039(10) -0.0007(9)
N1 0.029(4) 0.020(4) 0.017(4) 0.001(3) 0.000(3) 0.001(3)
N2 0.034(4) 0.013(4) 0.021(4) 0.006(3) -0.005(3) -0.003(3)
N3 0.031(4) 0.017(4) 0.028(4) 0.007(3) 0.004(3) 0.006(3)
N4 0.025(4) 0.022(4) 0.023(4) -0.001(3) 0.001(3) 0.003(3)
O1 0.038(3) 0.012(3) 0.021(3) 0.002(2) 0.008(3) -0.005(2)
O2 0.036(3) 0.018(3) 0.027(3) -0.003(3) -0.006(3) 0.004(2)
C1 0.043(5) 0.017(4) 0.022(5) 0.004(4) 0.004(4) -0.001(4)
C2 0.103(10) 0.019(6) 0.079(10) 0.007(6) 0.055(8) -0.006(6)
C3 0.069(8) 0.041(7) 0.054(8) -0.012(6) 0.032(6) -0.024(6)
C4 0.055(6) 0.014(4) 0.024(5) 0.001(4) 0.009(4) -0.011(4)
C5 0.036(5) 0.027(5) 0.031(5) -0.019(4) -0.005(4) 0.001(4)
C6 0.056(7) 0.037(6) 0.045(7) -0.014(5) -0.016(5) 0.010(5)
C7 0.049(6) 0.037(6) 0.044(7) -0.005(5) -0.014(5) 0.010(5)
C8 0.042(5) 0.012(4) 0.028(5) 0.006(4) -0.002(4) 0.003(4)
C9 0.027(4) 0.017(4) 0.015(4) 0.005(3) 0.000(3) 0.001(3)
C10 0.023(4) 0.028(5) 0.028(5) -0.006(4) -0.004(4) 0.007(4)
C11 0.035(5) 0.017(4) 0.031(5) 0.008(4) -0.006(4) 0.000(4)
C12 0.034(5) 0.026(5) 0.021(5) 0.005(4) 0.005(4) -0.005(4)
C13 0.036(5) 0.022(5) 0.023(5) 0.002(4) 0.001(4) 0.001(4)
C14 0.028(5) 0.018(4) 0.023(5) 0.002(4) -0.003(4) -0.004(3)
C15 0.033(5) 0.015(4) 0.026(5) -0.005(4) -0.004(4) 0.002(3)
C16 0.038(5) 0.016(4) 0.026(5) 0.005(4) -0.007(4) -0.007(4)
C17 0.023(4) 0.022(5) 0.043(6) 0.010(4) 0.001(4) 0.004(4)
C18 0.030(5) 0.021(5) 0.023(5) 0.004(4) -0.001(4) 0.003(4)
C19 0.028(4) 0.014(4) 0.018(4) 0.002(3) 0.007(3) 0.002(3)
C20 0.032(5) 0.020(4) 0.021(5) -0.003(4) 0.007(4) -0.004(4)
C21 0.032(5) 0.017(4) 0.036(6) 0.000(4) 0.010(4) 0.006(4)
C22 0.022(4) 0.028(5) 0.027(5) 0.012(4) 0.001(4) 0.000(4)
C23 0.025(4) 0.018(4) 0.026(5) 0.004(4) 0.006(4) -0.003(3)
C24 0.022(4) 0.018(4) 0.020(4) -0.004(4) 0.007(3) -0.001(3)
C25 0.028(5) 0.009(4) 0.037(5) -0.004(4) 0.015(4) -0.006(3)
C26 0.039(5) 0.011(4) 0.028(5) 0.003(4) 0.007(4) 0.003(4)
C27 0.029(5) 0.024(5) 0.022(5) 0.004(4) 0.005(4) 0.006(4)
C28 0.033(5) 0.022(5) 0.017(4) -0.003(4) 0.004(3) 0.000(4)
C29 0.046(6) 0.019(5) 0.034(6) 0.004(4) -0.007(4) -0.003(4)
C30 0.047(6) 0.028(5) 0.027(5) 0.000(4) -0.002(4) -0.002(4)
C31 0.030(5) 0.024(5) 0.032(5) 0.000(4) -0.003(4) 0.001(4)
C32 0.036(5) 0.040(6) 0.045(7) -0.011(5) 0.006(4) 0.002(4)
C33 0.035(5) 0.037(6) 0.058(7) -0.013(5) -0.019(5) 0.007(4)
C34 0.032(5) 0.028(5) 0.053(7) -0.010(5) -0.005(4) 0.006(4)
C35 0.058(7) 0.039(6) 0.029(6) 0.020(5) -0.009(5) -0.016(5)
C36 0.044(6) 0.073(8) 0.029(6) -0.021(6) -0.002(5) 0.009(5)
C37 0.038(5) 0.026(5) 0.038(6) -0.005(4) -0.008(4) 0.003(4)
C38 0.056(7) 0.054(7) 0.028(6) -0.007(5) -0.018(5) 0.017(5)
C39 0.039(6) 0.041(6) 0.037(6) 0.003(5) -0.008(4) 0.011(5)
C40 0.050(7) 0.038(7) 0.078(9) -0.015(6) -0.030(6) 0.001(5)
C41 0.049(6) 0.031(5) 0.021(5) 0.001(4) 0.004(4) 0.004(4)
C42 0.049(6) 0.025(5) 0.034(6) 0.001(4) 0.006(4) -0.013(4)
C43 0.040(5) 0.015(4) 0.026(5) 0.006(4) 0.006(4) 0.001(4)
C44 0.047(6) 0.047(7) 0.027(6) -0.001(5) -0.001(4) -0.005(5)
C45 0.051(6) 0.032(6) 0.031(6) -0.005(5) 0.010(4) -0.001(4)
C46 0.056(6) 0.019(5) 0.036(6) -0.005(4) 0.014(5) 0.004(4)
C47 0.039(5) 0.023(5) 0.036(6) -0.004(4) 0.006(4) 0.000(4)
C48 0.038(5) 0.045(6) 0.025(5) -0.004(5) 0.008(4) -0.004(4)
C49 0.033(5) 0.025(5) 0.022(5) -0.001(4) 0.002(4) 0.001(4)
C50 0.035(5) 0.058(7) 0.038(6) -0.001(5) -0.007(5) -0.008(5)
C51 0.033(5) 0.027(5) 0.073(8) -0.007(5) -0.002(5) -0.003(4)
C52 0.030(5) 0.044(6) 0.047(7) -0.014(5) 0.001(4) -0.006(4)

loop_
_atom_type_symbol
_atom_type_description
_atom_type_scat_dispersion_real
_atom_type_scat_dispersion_imag
_atom_type_scat_source
C C 0.0033 0.0016 'International Tables Vol C Tables 4.2.6.8 and 6.1.1.4'
H H 0.0000 0.0000 'International Tables Vol C Tables 4.2.6.8 and 6.1.1.4'
N N 0.0061 0.0033 'International Tables Vol C Tables 4.2.6.8 and 6.1.1.4'
O O 0.0106 0.0060 'International Tables Vol C Tables 4.2.6.8 and 6.1.1.4'
Si Si 0.0817 0.0704 'International Tables Vol C Tables 4.2.6.8 and 6.1.1.4'
Fe Fe 0.3463 0.8444 'International Tables Vol C Tables 4.2.6.8 and 6.1.1.4'
Y Y -2.7962 3.5667 'International Tables Vol C Tables 4.2.6.8 and 6.1.1.4'

loop_
_geom_angle_atom_site_label_1
_geom_angle_atom_site_label_2
_geom_angle_atom_site_label_3
_geom_angle
_geom_angle_site_symmetry_3
N1 Y1 N2 124.0(3) .
N1 Y1 O1 93.7(2) .
N2 Y1 O1 93.1(2) .
N1 Y1 C14 103.0(2) .
N2 Y1 C14 28.8(2) .
O1 Y1 C14 116.3(2) .
N1 Y1 C9 28.7(2) .
N2 Y1 C9 103.6(2) .
O1 Y1 C9 117.0(2) .
C14 Y1 C9 77.6(2) .
N1 Y1 Fe1 67.41(18) .
N2 Y1 Fe1 67.79(17) .
O1 Y1 Fe1 133.00(14) .
C14 Y1 Fe1 39.49(17) .
C9 Y1 Fe1 39.42(16) .
N1 Y1 Y1 113.45(18) 2_577
N2 Y1 Y1 117.67(18) 2_577
O1 Y1 Y1 106.00(14) 2_577
C14 Y1 Y1 121.17(18) 2_577
C9 Y1 Y1 117.36(17) 2_577
Fe1 Y1 Y1 120.97(5) 2_577
N4 Y2 N3 124.8(3) .
N4 Y2 O2 92.8(2) .
N3 Y2 O2 92.6(2) .
N4 Y2 C24 28.8(2) .
N3 Y2 C24 103.8(2) .
O2 Y2 C24 115.5(2) .
N4 Y2 C19 102.8(2) .
N3 Y2 C19 28.8(2) .
O2 Y2 C19 114.2(2) .
C24 Y2 C19 77.4(2) .
N4 Y2 Fe2 67.43(18) .
N3 Y2 Fe2 67.47(17) .
O2 Y2 Fe2 129.99(14) .
C24 Y2 Fe2 39.46(15) .
C19 Y2 Fe2 39.10(16) .
N4 Y2 Y2 113.06(19) 2_666
N3 Y2 Y2 117.02(19) 2_666
O2 Y2 Y2 108.22(14) 2_666
C24 Y2 Y2 117.27(17) 2_666
C19 Y2 Y2 121.82(17) 2_666
Fe2 Y2 Y2 121.76(4) 2_666
C17 Fe1 C10 153.3(4) .
C17 Fe1 C12 103.4(4) .
C10 Fe1 C12 68.9(4) .
C17 Fe1 C16 41.1(4) .
C10 Fe1 C16 117.9(4) .
C12 Fe1 C16 116.7(3) .
C17 Fe1 C11 116.5(4) .
C10 Fe1 C11 41.3(3) .
C12 Fe1 C11 40.0(4) .
C16 Fe1 C11 100.7(4) .
C17 Fe1 C15 68.8(4) .
C10 Fe1 C15 106.1(3) .
C12 Fe1 C15 153.3(3) .
C16 Fe1 C15 40.8(3) .
C11 Fe1 C15 118.9(4) .
C17 Fe1 C18 40.0(3) .
C10 Fe1 C18 164.3(4) .
C12 Fe1 C18 123.0(4) .
C16 Fe1 C18 67.9(4) .
C11 Fe1 C18 154.3(3) .
C15 Fe1 C18 68.1(3) .
C17 Fe1 C13 123.3(4) .
C10 Fe1 C13 68.1(3) .
C12 Fe1 C13 40.5(3) .
C16 Fe1 C13 155.4(3) .
C11 Fe1 C13 67.4(4) .
C15 Fe1 C13 163.9(3) .
C18 Fe1 C13 113.2(4) .
C17 Fe1 C9 162.3(4) .
C10 Fe1 C9 40.2(3) .
C12 Fe1 C9 68.3(3) .
C16 Fe1 C9 156.5(3) .
C11 Fe1 C9 67.9(3) .
C15 Fe1 C9 125.6(3) .
C18 Fe1 C9 130.6(3) .
C13 Fe1 C9 40.5(3) .
C17 Fe1 C14 67.8(3) .
C10 Fe1 C14 126.4(3) .
C12 Fe1 C14 161.4(4) .
C16 Fe1 C14 68.1(3) .
C11 Fe1 C14 158.5(4) .
C15 Fe1 C14 40.8(3) .
C18 Fe1 C14 39.9(3) .
C13 Fe1 C14 129.8(3) .
C9 Fe1 C14 115.1(3) .
C17 Fe1 Y1 115.5(2) .
C10 Fe1 Y1 90.2(3) .
C12 Fe1 Y1 115.9(3) .
C16 Fe1 Y1 126.3(2) .
C11 Fe1 Y1 126.7(3) .
C15 Fe1 Y1 89.8(2) .
C18 Fe1 Y1 75.5(2) .
C13 Fe1 Y1 75.5(2) .
C9 Fe1 Y1 59.1(2) .
C14 Fe1 Y1 58.6(2) .
C26 Fe2 C27 40.9(4) .
C26 Fe2 C25 40.9(3) .
C27 Fe2 C25 68.9(4) .
C26 Fe2 C21 99.7(3) .
C27 Fe2 C21 118.1(3) .
C25 Fe2 C21 115.6(3) .
C26 Fe2 C22 114.2(3) .
C27 Fe2 C22 103.2(3) .
C25 Fe2 C22 149.9(3) .
C21 Fe2 C22 40.8(4) .
C26 Fe2 C20 119.4(3) .
C27 Fe2 C20 155.1(3) .
C25 Fe2 C20 106.0(4) .
C21 Fe2 C20 40.4(3) .
C22 Fe2 C20 68.4(4) .
C26 Fe2 C23 152.0(3) .
C27 Fe2 C23 121.5(4) .
C25 Fe2 C23 167.1(3) .
C21 Fe2 C23 67.9(4) .
C22 Fe2 C23 40.2(3) .
C20 Fe2 C23 68.0(3) .
C26 Fe2 C28 68.5(3) .
C27 Fe2 C28 41.0(3) .
C25 Fe2 C28 68.4(3) .
C21 Fe2 C28 157.9(3) .
C22 Fe2 C28 125.4(4) .
C20 Fe2 C28 161.7(3) .
C23 Fe2 C28 113.5(3) .
C26 Fe2 C19 159.6(3) .
C27 Fe2 C19 159.2(3) .
C25 Fe2 C19 128.4(3) .
C21 Fe2 C19 68.0(3) .
C22 Fe2 C19 67.7(3) .
C20 Fe2 C19 40.9(3) .
C23 Fe2 C19 39.8(3) .
C28 Fe2 C19 128.3(3) .
C26 Fe2 C24 68.1(3) .
C27 Fe2 C24 68.2(3) .
C25 Fe2 C24 40.6(3) .
C21 Fe2 C24 154.3(3) .
C22 Fe2 C24 164.7(4) .
C20 Fe2 C24 124.7(3) .
C23 Fe2 C24 132.6(3) .
C28 Fe2 C24 40.0(3) .
C19 Fe2 C24 115.8(3) .
C26 Fe2 Y2 126.8(2) .
C27 Fe2 Y2 114.7(2) .
C25 Fe2 Y2 90.9(2) .
C21 Fe2 Y2 126.4(2) .
C22 Fe2 Y2 118.0(2) .
C20 Fe2 Y2 89.3(2) .
C23 Fe2 Y2 77.8(2) .
C28 Fe2 Y2 73.7(2) .
C19 Fe2 Y2 59.4(2) .
C24 Fe2 Y2 58.8(2) .
N1 Si1 C30 111.0(4) .
N1 Si1 C29 105.6(4) .
C30 Si1 C29 110.7(4) .
N1 Si1 C31 115.1(4) .
C30 Si1 C31 106.9(4) .
C29 Si1 C31 107.5(4) .
N2 Si2 C35 105.7(4) .
N2 Si2 C36 113.6(4) .
C35 Si2 C36 109.0(5) .
N2 Si2 C37 112.9(4) .
C35 Si2 C37 109.2(4) .
C36 Si2 C37 106.3(5) .
N3 Si3 C42 112.3(4) .
N3 Si3 C41 105.0(4) .
C42 Si3 C41 112.5(4) .
N3 Si3 C43 115.2(4) .
C42 Si3 C43 104.5(4) .
C41 Si3 C43 107.4(4) .
N4 Si4 C47 105.2(4) .
N4 Si4 C48 110.4(4) .
C47 Si4 C48 111.8(5) .
N4 Si4 C49 117.4(4) .
C47 Si4 C49 106.6(4) .
C48 Si4 C49 105.5(4) .
C9 N1 Si1 120.7(5) .
C9 N1 Y1 101.8(5) .
Si1 N1 Y1 130.5(4) .
C14 N2 Si2 119.6(6) .
C14 N2 Y1 100.9(5) .
Si2 N2 Y1 138.5(4) .
C19 N3 Si3 120.2(5) .
C19 N3 Y2 102.0(5) .
Si3 N3 Y2 135.3(4) .
C24 N4 Si4 121.0(6) .
C24 N4 Y2 101.7(5) .
Si4 N4 Y2 132.9(4) .
C1 O1 C4 108.4(6) .
C1 O1 Y1 119.3(4) .
C4 O1 Y1 132.3(5) .
C5 O2 C8 108.6(6) .
C5 O2 Y2 117.0(5) .
C8 O2 Y2 134.3(5) .
O1 C1 C2 105.8(7) .
O1 C1 H1A 110.6 .
C2 C1 H1A 110.6 .
O1 C1 H1B 110.6 .
C2 C1 H1B 110.6 .
H1A C1 H1B 108.7 .
C3 C2 C1 104.4(10) .
C3 C2 H2A 110.9 .
C1 C2 H2A 110.9 .
C3 C2 H2B 110.9 .
C1 C2 H2B 110.9 .
H2A C2 H2B 108.9 .
C2 C3 C4 106.2(9) .
C2 C3 H3A 110.5 .
C4 C3 H3A 110.5 .
C2 C3 H3B 110.5 .
C4 C3 H3B 110.5 .
H3A C3 H3B 108.7 .
O1 C4 C3 105.1(7) .
O1 C4 H4A 110.7 .
C3 C4 H4A 110.7 .
O1 C4 H4B 110.7 .
C3 C4 H4B 110.7 .
H4A C4 H4B 108.8 .
O2 C5 C6 107.3(7) .
O2 C5 H5A 110.3 .
C6 C5 H5A 110.3 .
O2 C5 H5B 110.3 .
C6 C5 H5B 110.3 .
H5A C5 H5B 108.5 .
C5 C6 C7 103.1(8) .
C5 C6 H6A 111.1 .
C7 C6 H6A 111.1 .
C5 C6 H6B 111.1 .
C7 C6 H6B 111.1 .
H6A C6 H6B 109.1 .
C8 C7 C6 103.5(8) .
C8 C7 H7A 111.1 .
C6 C7 H7A 111.1 .
C8 C7 H7B 111.1 .
C6 C7 H7B 111.1 .
H7A C7 H7B 109.0 .
O2 C8 C7 104.5(7) .
O2 C8 H8A 110.9 .
C7 C8 H8A 110.9 .
O2 C8 H8B 110.9 .
C7 C8 H8B 110.9 .
H8A C8 H8B 108.9 .
N1 C9 C10 127.6(7) .
N1 C9 C13 126.2(8) .
C10 C9 C13 106.1(7) .
N1 C9 Fe1 128.9(6) .
C10 C9 Fe1 66.5(4) .
C13 C9 Fe1 68.4(5) .
N1 C9 Y1 49.5(4) .
C10 C9 Y1 126.1(6) .
C13 C9 Y1 100.2(5) .
Fe1 C9 Y1 81.5(2) .
C9 C10 C11 108.3(8) .
C9 C10 Fe1 73.3(5) .
C11 C10 Fe1 69.5(5) .
C9 C10 H10A 125.8 .
C11 C10 H10A 125.8 .
Fe1 C10 H10A 125.8 .
C12 C11 C10 108.7(8) .
C12 C11 Fe1 69.9(5) .
C10 C11 Fe1 69.1(5) .
C12 C11 H11A 125.6 .
C10 C11 H11A 125.6 .
Fe1 C11 H11A 125.6 .
C11 C12 C13 108.3(8) .
C11 C12 Fe1 70.1(5) .
C13 C12 Fe1 71.7(5) .
C11 C12 H12A 125.8 .
C13 C12 H12A 125.8 .
Fe1 C12 H12A 125.8 .
C12 C13 C9 108.3(8) .
C12 C13 Fe1 67.9(5) .
C9 C13 Fe1 71.1(5) .
C12 C13 H13A 125.9 .
C9 C13 H13A 125.9 .
Fe1 C13 H13A 125.9 .
N2 C14 C18 126.3(8) .
N2 C14 C15 127.7(8) .
C18 C14 C15 106.1(7) .
N2 C14 Fe1 130.5(6) .
C18 C14 Fe1 68.2(5) .
C15 C14 Fe1 66.9(5) .
N2 C14 Y1 50.3(4) .
C18 C14 Y1 101.4(5) .
C15 C14 Y1 125.6(5) .
Fe1 C14 Y1 81.9(3) .
C16 C15 C14 108.1(8) .
C16 C15 Fe1 69.1(5) .
C14 C15 Fe1 72.3(5) .
C16 C15 H15A 125.9 .
C14 C15 H15A 125.9 .
Fe1 C15 H15A 125.9 .
C15 C16 C17 108.0(8) .
C15 C16 Fe1 70.1(5) .
C17 C16 Fe1 69.2(5) .
C15 C16 H16A 126.0 .
C17 C16 H16A 126.0 .
Fe1 C16 H16A 126.0 .
C18 C17 C16 108.4(8) .
C18 C17 Fe1 71.7(5) .
C16 C17 Fe1 69.7(5) .
C18 C17 H17A 125.8 .
C16 C17 H17A 125.8 .
Fe1 C17 H17A 125.8 .
C17 C18 C14 109.4(8) .
C17 C18 Fe1 68.3(5) .
C14 C18 Fe1 71.9(5) .
C17 C18 H18A 125.3 .
C14 C18 H18A 125.3 .
Fe1 C18 H18A 125.3 .
N3 C19 C23 126.7(7) .
N3 C19 C20 127.1(8) .
C23 C19 C20 106.2(7) .
N3 C19 Fe2 129.6(5) .
C23 C19 Fe2 68.3(4) .
C20 C19 Fe2 67.2(4) .
N3 C19 Y2 49.2(4) .
C23 C19 Y2 104.2(5) .
C20 C19 Y2 123.1(5) .
Fe2 C19 Y2 81.5(2) .
C21 C20 C19 108.4(8) .
C21 C20 Fe2 69.8(5) .
C19 C20 Fe2 71.9(5) .
C21 C20 H20A 125.8 .
C19 C20 H20A 125.8 .
Fe2 C20 H20A 125.8 .
C20 C21 C22 108.1(8) .
C20 C21 Fe2 69.8(5) .
C22 C21 Fe2 69.6(5) .
C20 C21 H21A 125.9 .
C22 C21 H21A 125.9 .
Fe2 C21 H21A 125.9 .
C23 C22 C21 107.8(7) .
C23 C22 Fe2 70.6(5) .
C21 C22 Fe2 69.6(5) .
C23 C22 H22A 126.1 .
C21 C22 H22A 126.1 .
Fe2 C22 H22A 126.1 .
C22 C23 C19 109.4(8) .
C22 C23 Fe2 69.2(5) .
C19 C23 Fe2 71.9(5) .
C22 C23 H23A 125.3 .
C19 C23 H23A 125.3 .
Fe2 C23 H23A 125.3 .
N4 C24 C28 125.3(7) .
N4 C24 C25 128.1(8) .
C28 C24 C25 106.6(7) .
N4 C24 Fe2 129.0(6) .
C28 C24 Fe2 68.0(4) .
C25 C24 Fe2 66.7(4) .
N4 C24 Y2 49.6(4) .
C28 C24 Y2 98.1(5) .
C25 C24 Y2 127.5(5) .
Fe2 C24 Y2 81.7(2) .
C26 C25 C24 108.3(8) .
C26 C25 Fe2 68.9(5) .
C24 C25 Fe2 72.7(4) .
C26 C25 H25A 125.8 .
C24 C25 H25A 125.8 .
Fe2 C25 H25A 125.8 .
C27 C26 C25 108.8(7) .
C27 C26 Fe2 70.1(5) .
C25 C26 Fe2 70.2(5) .
C27 C26 H26A 125.6 .
C25 C26 H26A 125.6 .
Fe2 C26 H26A 125.6 .
C26 C27 C28 107.5(7) .
C26 C27 Fe2 69.0(5) .
C28 C27 Fe2 70.7(5) .
C26 C27 H27A 126.2 .
C28 C27 H27A 126.2 .
Fe2 C27 H27A 126.2 .
C24 C28 C27 108.6(7) .
C24 C28 Fe2 72.0(5) .
C27 C28 Fe2 68.3(5) .
C24 C28 H28A 125.7 .
C27 C28 H28A 125.7 .
Fe2 C28 H28A 125.7 .
Si1 C29 H29A 109.5 .
Si1 C29 H29B 109.5 .
H29A C29 H29B 109.5 .
Si1 C29 H29C 109.5 .
H29A C29 H29C 109.5 .
H29B C29 H29C 109.5 .
Si1 C30 H30A 109.5 .
Si1 C30 H30B 109.5 .
H30A C30 H30B 109.5 .
Si1 C30 H30C 109.5 .
H30A C30 H30C 109.5 .
H30B C30 H30C 109.5 .
C34 C31 C33 109.2(8) .
C34 C31 C32 109.4(8) .
C33 C31 C32 107.7(8) .
C34 C31 Si1 110.6(6) .
C33 C31 Si1 109.7(7) .
C32 C31 Si1 110.2(6) .
C31 C32 H32A 109.5 .
C31 C32 H32B 109.5 .
H32A C32 H32B 109.5 .
C31 C32 H32C 109.5 .
H32A C32 H32C 109.5 .
H32B C32 H32C 109.5 .
C31 C33 H33A 109.5 .
C31 C33 H33B 109.5 .
H33A C33 H33B 109.5 .
C31 C33 H33C 109.5 .
H33A C33 H33C 109.5 .
H33B C33 H33C 109.5 .
C31 C34 H34A 109.5 .
C31 C34 H34B 109.5 .
H34A C34 H34B 109.5 .
C31 C34 H34C 109.5 .
H34A C34 H34C 109.5 .
H34B C34 H34C 109.5 .
Si2 C35 H35A 109.5 .
Si2 C35 H35B 109.5 .
H35A C35 H35B 109.5 .
Si2 C35 H35C 109.5 .
H35A C35 H35C 109.5 .
H35B C35 H35C 109.5 .
Si2 C36 H36A 109.5 .
Si2 C36 H36B 109.5 .
H36A C36 H36B 109.5 .
Si2 C36 H36C 109.5 .
H36A C36 H36C 109.5 .
H36B C36 H36C 109.5 .
C39 C37 C40 110.7(9) .
C39 C37 C38 107.4(8) .
C40 C37 C38 106.8(9) .
C39 C37 Si2 111.2(7) .
C40 C37 Si2 111.8(7) .
C38 C37 Si2 108.8(7) .
C37 C38 H38A 109.5 .
C37 C38 H38B 109.5 .
H38A C38 H38B 109.5 .
C37 C38 H38C 109.5 .
H38A C38 H38C 109.5 .
H38B C38 H38C 109.5 .
C37 C39 H39A 109.5 .
C37 C39 H39B 109.5 .
H39A C39 H39B 109.5 .
C37 C39 H39C 109.5 .
H39A C39 H39C 109.5 .
H39B C39 H39C 109.5 .
C37 C40 H40A 109.5 .
C37 C40 H40B 109.5 .
H40A C40 H40B 109.5 .
C37 C40 H40C 109.5 .
H40A C40 H40C 109.5 .
H40B C40 H40C 109.5 .
Si3 C41 H41A 109.5 .
Si3 C41 H41B 109.5 .
H41A C41 H41B 109.5 .
Si3 C41 H41C 109.5 .
H41A C41 H41C 109.5 .
H41B C41 H41C 109.5 .
Si3 C42 H42A 109.5 .
Si3 C42 H42B 109.5 .
H42A C42 H42B 109.5 .
Si3 C42 H42C 109.5 .
H42A C42 H42C 109.5 .
H42B C42 H42C 109.5 .
C44 C43 C45 108.7(8) .
C44 C43 C46 109.4(8) .
C45 C43 C46 107.1(7) .
C44 C43 Si3 111.3(6) .
C45 C43 Si3 109.3(6) .
C46 C43 Si3 110.9(6) .
C43 C44 H44A 109.5 .
C43 C44 H44B 109.5 .
H44A C44 H44B 109.5 .
C43 C44 H44C 109.5 .
H44A C44 H44C 109.5 .
H44B C44 H44C 109.5 .
C43 C45 H45A 109.5 .
C43 C45 H45B 109.5 .
H45A C45 H45B 109.5 .
C43 C45 H45C 109.5 .
H45A C45 H45C 109.5 .
H45B C45 H45C 109.5 .
C43 C46 H46A 109.5 .
C43 C46 H46B 109.5 .
H46A C46 H46B 109.5 .
C43 C46 H46C 109.5 .
H46A C46 H46C 109.5 .
H46B C46 H46C 109.5 .
Si4 C47 H47A 109.5 .
Si4 C47 H47B 109.5 .
H47A C47 H47B 109.5 .
Si4 C47 H47C 109.5 .
H47A C47 H47C 109.5 .
H47B C47 H47C 109.5 .
Si4 C48 H48A 109.5 .
Si4 C48 H48B 109.5 .
H48A C48 H48B 109.5 .
Si4 C48 H48C 109.5 .
H48A C48 H48C 109.5 .
H48B C48 H48C 109.5 .
C51 C49 C52 109.8(8) .
C51 C49 C50 106.9(8) .
C52 C49 C50 107.5(8) .
C51 C49 Si4 111.2(6) .
C52 C49 Si4 109.4(6) .
C50 C49 Si4 112.0(6) .
C49 C50 H50A 109.5 .
C49 C50 H50B 109.5 .
H50A C50 H50B 109.5 .
C49 C50 H50C 109.5 .
H50A C50 H50C 109.5 .
H50B C50 H50C 109.5 .
C49 C51 H51A 109.5 .
C49 C51 H51B 109.5 .
H51A C51 H51B 109.5 .
C49 C51 H51C 109.5 .
H51A C51 H51C 109.5 .
H51B C51 H51C 109.5 .
C49 C52 H52A 109.5 .
C49 C52 H52B 109.5 .
H52A C52 H52B 109.5 .
C49 C52 H52C 109.5 .
H52A C52 H52C 109.5 .
H52B C52 H52C 109.5 .

loop_
_geom_bond_atom_site_label_1
_geom_bond_atom_site_label_2
_geom_bond_distance
_geom_bond_site_symmetry_2
Y1 N1 2.230(7) .
Y1 N2 2.235(7) .
Y1 O1 2.345(5) .
Y1 C14 2.853(8) .
Y1 C9 2.871(8) .
Y1 Fe1 3.3095(17) .
Y1 Y1 3.6636(18) 2_577
Y2 N4 2.229(7) .
Y2 N3 2.236(7) .
Y2 O2 2.346(6) .
Y2 C24 2.867(8) .
Y2 C19 2.887(8) .
Y2 Fe2 3.3173(17) .
Y2 Y2 3.6735(18) 2_666
Fe1 C17 2.032(9) .
Fe1 C10 2.035(8) .
Fe1 C12 2.038(9) .
Fe1 C16 2.039(9) .
Fe1 C11 2.040(8) .
Fe1 C15 2.051(9) .
Fe1 C18 2.076(8) .
Fe1 C13 2.089(9) .
Fe1 C9 2.125(8) .
Fe1 C14 2.126(8) .
Fe2 C26 2.030(8) .
Fe2 C27 2.045(9) .
Fe2 C25 2.048(8) .
Fe2 C21 2.050(9) .
Fe2 C22 2.050(8) .
Fe2 C20 2.051(8) .
Fe2 C23 2.069(8) .
Fe2 C28 2.076(8) .
Fe2 C19 2.115(8) .
Fe2 C24 2.130(8) .
Si1 N1 1.721(7) .
Si1 C30 1.872(10) .
Si1 C29 1.875(9) .
Si1 C31 1.915(9) .
Si2 N2 1.723(7) .
Si2 C35 1.880(10) .
Si2 C36 1.890(10) .
Si2 C37 1.910(9) .
Si3 N3 1.731(7) .
Si3 C42 1.877(10) .
Si3 C41 1.880(9) .
Si3 C43 1.900(10) .
Si4 N4 1.722(7) .
Si4 C47 1.875(9) .
Si4 C48 1.879(9) .
Si4 C49 1.910(9) .
N1 C9 1.408(10) .
N2 C14 1.402(10) .
N3 C19 1.420(10) .
N4 C24 1.408(10) .
O1 C1 1.469(10) .
O1 C4 1.472(9) .
O2 C5 1.452(10) .
O2 C8 1.474(9) .
C1 C2 1.502(13) .
C1 H1A 0.9900 .
C1 H1B 0.9900 .
C2 C3 1.452(16) .
C2 H2A 0.9900 .
C2 H2B 0.9900 .
C3 C4 1.501(13) .
C3 H3A 0.9900 .
C3 H3B 0.9900 .
C4 H4A 0.9900 .
C4 H4B 0.9900 .
C5 C6 1.495(13) .
C5 H5A 0.9900 .
C5 H5B 0.9900 .
C6 C7 1.511(14) .
C6 H6A 0.9900 .
C6 H6B 0.9900 .
C7 C8 1.508(13) .
C7 H7A 0.9900 .
C7 H7B 0.9900 .
C8 H8A 0.9900 .
C8 H8B 0.9900 .
C9 C10 1.431(12) .
C9 C13 1.458(12) .
C10 C11 1.438(12) .
C10 H10A 1.0000 .
C11 C12 1.396(13) .
C11 H11A 1.0000 .
C12 C13 1.429(12) .
C12 H12A 1.0000 .
C13 H13A 1.0000 .
C14 C18 1.436(12) .
C14 C15 1.458(11) .
C15 C16 1.425(12) .
C15 H15A 1.0000 .
C16 C17 1.428(13) .
C16 H16A 1.0000 .
C17 C18 1.406(12) .
C17 H17A 1.0000 .
C18 H18A 1.0000 .
C19 C23 1.425(11) .
C19 C20 1.456(11) .
C20 C21 1.416(12) .
C20 H20A 1.0000 .
C21 C22 1.429(13) .
C21 H21A 1.0000 .
C22 C23 1.417(12) .
C22 H22A 1.0000 .
C23 H23A 1.0000 .
C24 C28 1.439(12) .
C24 C25 1.452(11) .
C25 C26 1.425(12) .
C25 H25A 1.0000 .
C26 C27 1.422(13) .
C26 H26A 1.0000 .
C27 C28 1.443(12) .
C27 H27A 1.0000 .
C28 H28A 1.0000 .
C29 H29A 0.9800 .
C29 H29B 0.9800 .
C29 H29C 0.9800 .
C30 H30A 0.9800 .
C30 H30B 0.9800 .
C30 H30C 0.9800 .
C31 C34 1.521(12) .
C31 C33 1.538(13) .
C31 C32 1.540(13) .
C32 H32A 0.9800 .
C32 H32B 0.9800 .
C32 H32C 0.9800 .
C33 H33A 0.9800 .
C33 H33B 0.9800 .
C33 H33C 0.9800 .
C34 H34A 0.9800 .
C34 H34B 0.9800 .
C34 H34C 0.9800 .
C35 H35A 0.9800 .
C35 H35B 0.9800 .
C35 H35C 0.9800 .
C36 H36A 0.9800 .
C36 H36B 0.9800 .
C36 H36C 0.9800 .
C37 C39 1.518(13) .
C37 C40 1.518(14) .
C37 C38 1.576(13) .
C38 H38A 0.9800 .
C38 H38B 0.9800 .
C38 H38C 0.9800 .
C39 H39A 0.9800 .
C39 H39B 0.9800 .
C39 H39C 0.9800 .
C40 H40A 0.9800 .
C40 H40B 0.9800 .
C40 H40C 0.9800 .
C41 H41A 0.9800 .
C41 H41B 0.9800 .
C41 H41C 0.9800 .
C42 H42A 0.9800 .
C42 H42B 0.9800 .
C42 H42C 0.9800 .
C43 C44 1.536(13) .
C43 C45 1.541(12) .
C43 C46 1.564(12) .
C44 H44A 0.9800 .
C44 H44B 0.9800 .
C44 H44C 0.9800 .
C45 H45A 0.9800 .
C45 H45B 0.9800 .
C45 H45C 0.9800 .
C46 H46A 0.9800 .
C46 H46B 0.9800 .
C46 H46C 0.9800 .
C47 H47A 0.9800 .
C47 H47B 0.9800 .
C47 H47C 0.9800 .
C48 H48A 0.9800 .
C48 H48B 0.9800 .
C48 H48C 0.9800 .
C49 C51 1.530(12) .
C49 C52 1.530(12) .
C49 C50 1.553(12) .
C50 H50A 0.9800 .
C50 H50B 0.9800 .
C50 H50C 0.9800 .
C51 H51A 0.9800 .
C51 H51B 0.9800 .
C51 H51C 0.9800 .
C52 H52A 0.9800 .
C52 H52B 0.9800 .
C52 H52C 0.9800 .
